data_4328100
loop_
_publ_author_name
'Stephen A. DiFranco'
'Nicholas A. Maciulis'
'Richard J. Staples'
'Rami J. Batrice'
'Aaron L. Odom'

_publ_section_title
;
 Evaluation of Donor and Steric Properties of Anionic Ligands on High
 Valent Transition Metals
;
_journal_name_full 'Inorganic Chemistry'
_journal_page_first 1187
_journal_page_last 1200
_journal_paper_doi 10.1021/ic202524r
_journal_volume 51
_journal_year 2012
_chemical_absolute_configuration ad
_chemical_formula_moiety 'C18 H33 Cr N3 S'
_chemical_formula_sum 'C18 H33 Cr N3 S'
_chemical_formula_weight 375.53
_chemical_name_common NCr(NiPr2)2(SPh)
_chemical_properties_physical 'air-sensitive, moisture-sensitive, oxygen-sensitive'
_space_group_IT_number 14
_symmetry_cell_setting monoclinic
_symmetry_Int_Tables_number 14
_symmetry_space_group_name_Hall '-P 2ybc'
_symmetry_space_group_name_H-M 'P 1 21/c 1'
_atom_sites_solution_hydrogens geom
_atom_sites_solution_primary direct
_atom_sites_solution_secondary difmap
_audit_creation_method SHELXL-97
_cell_angle_alpha 90.00
_cell_angle_beta 90.9880(10)
_cell_angle_gamma 90.00
_cell_formula_units_Z 4
_cell_length_a 7.5941(5)
_cell_length_b 14.5469(9)
_cell_length_c 18.5331(11)
_cell_measurement_reflns_used 7363
_cell_measurement_temperature 173(2)
_cell_measurement_theta_max 25.32
_cell_measurement_theta_min 2.20
_cell_volume 2047.1(2)
_computing_cell_refinement 'APEX2 (BRUKER, V2008.5-0, 2006)'
_computing_data_collection 'COSMO (BRUKER, V1.58, 2006)'
_computing_data_reduction 'SAINT (BRUKER, V7.34A, 2006)'
_computing_molecular_graphics 'SHELXTL (Sheldrick, Acta Cryst. A64 2008, 112-122)'
_computing_publication_material 'SHELXTL (Sheldrick, Acta Cryst. A64 2008, 112-122)'
_computing_structure_refinement 'SHELXL (Sheldrick, Acta Cryst. A64 2008, 112-122)'
_computing_structure_solution 'SHELXS (Sheldrick, Acta Cryst. A64 2008, 112-122)'
_diffrn_ambient_temperature 173(2)
_diffrn_detector_area_resol_mean 836.6
_diffrn_measured_fraction_theta_full 0.999
_diffrn_measured_fraction_theta_max 0.999
_diffrn_measurement_device_type 'Bruker APEX-II CCD'
_diffrn_measurement_method '\w,and/f 0.5 deg'
_diffrn_radiation_monochromator graphite
_diffrn_radiation_probe x-ray
_diffrn_radiation_type MoK\a
_diffrn_radiation_wavelength 0.71073
_diffrn_reflns_av_R_equivalents 0.0324
_diffrn_reflns_av_sigmaI/netI 0.0292
_diffrn_reflns_limit_h_max 9
_diffrn_reflns_limit_h_min -9
_diffrn_reflns_limit_k_max 17
_diffrn_reflns_limit_k_min -17
_diffrn_reflns_limit_l_max 21
_diffrn_reflns_limit_l_min -22
_diffrn_reflns_number 14861
_diffrn_reflns_theta_full 25.36
_diffrn_reflns_theta_max 25.36
_diffrn_reflns_theta_min 1.78
_diffrn_source 'fine-focus sealed tube'
_diffrn_source_type 'sealed tube'
_exptl_absorpt_coefficient_mu 0.664
_exptl_absorpt_correction_T_max 0.7452
_exptl_absorpt_correction_T_min 0.6662
_exptl_absorpt_correction_type multi-scan
_exptl_absorpt_process_details SADABS
_exptl_crystal_colour purple
_exptl_crystal_density_diffrn 1.219
_exptl_crystal_description Chunk
_exptl_crystal_F_000 808
_exptl_crystal_recrystallization_method 'cold pentane'
_exptl_crystal_size_max 0.315
_exptl_crystal_size_mid 0.247
_exptl_crystal_size_min 0.177
_refine_diff_density_max 0.714
_refine_diff_density_min -0.282
_refine_diff_density_rms 0.051
_refine_ls_extinction_method none
_refine_ls_goodness_of_fit_ref 1.033
_refine_ls_hydrogen_treatment constr
_refine_ls_matrix_type full
_refine_ls_number_parameters 216
_refine_ls_number_reflns 3750
_refine_ls_number_restraints 0
_refine_ls_restrained_S_all 1.033
_refine_ls_R_factor_all 0.0417
_refine_ls_R_factor_gt 0.0332
_refine_ls_shift/su_max 0.001
_refine_ls_shift/su_mean 0.000
_refine_ls_structure_factor_coef Fsqd
_refine_ls_weighting_details 'calc w=1/[\s^2^(Fo^2^)+(0.0409P)^2^+1.0440P] where P=(Fo^2^+2Fc^2^)/3'
_refine_ls_weighting_scheme calc
_refine_ls_wR_factor_gt 0.0815
_refine_ls_wR_factor_ref 0.0866
_reflns_number_gt 3150
_reflns_number_total 3750
_reflns_threshold_expression >2sigma(I)
_cod_data_source_file ic202524r_si_003_26.cif
_cod_data_source_block sd21nov2009_0m
_cod_original_sg_symbol_H-M 'P 21/c'
_cod_database_code 4328100
_contact_crystallographer_name 'Richard Staples'
_contact_crystallographer_email xraystaples@chemistry.msu.com

loop_
_symmetry_equiv_pos_as_xyz
'x, y, z'
'-x, y+1/2, -z+1/2'
'-x, -y, -z'
'x, -y-1/2, z-1/2'

loop_
_atom_site_label
_atom_site_type_symbol
_atom_site_fract_x
_atom_site_fract_y
_atom_site_fract_z
_atom_site_U_iso_or_equiv
_atom_site_adp_type
_atom_site_occupancy
_atom_site_symmetry_multiplicity
_atom_site_calc_flag
_atom_site_refinement_flags
Cr1 Cr 0.44476(4) 0.32822(2) 0.175639(16) 0.01978(11) Uani 1 1 d .
S1 S 0.41384(7) 0.27095(4) 0.28930(3) 0.02936(15) Uani 1 1 d .
N2 N 0.4406(2) 0.45330(11) 0.17372(8) 0.0204(4) Uani 1 1 d .
N3 N 0.3240(2) 0.26417(11) 0.10610(8) 0.0205(4) Uani 1 1 d .
N1 N 0.6391(2) 0.30156(12) 0.16393(9) 0.0256(4) Uani 1 1 d .
C322 C 0.0515(3) 0.31661(16) 0.03977(13) 0.0359(5) Uani 1 1 d .
H32A H 0.1071 0.3767 0.0329 0.054 Uiso 1 1 calc R
H32B H -0.0756 0.3247 0.0454 0.054 Uiso 1 1 calc R
H32C H 0.0732 0.2777 -0.0023 0.054 Uiso 1 1 calc R
C22 C 0.2672(3) 0.49973(14) 0.17665(11) 0.0244(4) Uani 1 1 d .
H22 H 0.1759 0.4508 0.1819 0.029 Uiso 1 1 calc R
C321 C 0.0459(3) 0.17680(15) 0.12026(13) 0.0333(5) Uani 1 1 d .
H32D H 0.0614 0.1380 0.0776 0.050 Uiso 1 1 calc R
H32E H -0.0800 0.1845 0.1292 0.050 Uiso 1 1 calc R
H32F H 0.1029 0.1476 0.1622 0.050 Uiso 1 1 calc R
C32 C 0.1295(3) 0.27093(14) 0.10739(11) 0.0257(5) Uani 1 1 d .
H32 H 0.0991 0.3107 0.1494 0.031 Uiso 1 1 calc R
C31 C 0.3932(3) 0.20760(14) 0.04635(11) 0.0260(5) Uani 1 1 d .
H31 H 0.2900 0.1855 0.0169 0.031 Uiso 1 1 calc R
C1 C 0.2219(3) 0.32028(14) 0.32724(11) 0.0255(5) Uani 1 1 d .
C2 C 0.2395(3) 0.39092(15) 0.37741(11) 0.0310(5) Uani 1 1 d .
H2 H 0.3531 0.4146 0.3890 0.037 Uiso 1 1 calc R
C222 C 0.2228(3) 0.55289(16) 0.10767(12) 0.0351(5) Uani 1 1 d .
H22A H 0.3015 0.6060 0.1038 0.053 Uiso 1 1 calc R
H22B H 0.1004 0.5741 0.1091 0.053 Uiso 1 1 calc R
H22C H 0.2378 0.5127 0.0658 0.053 Uiso 1 1 calc R
C21 C 0.5918(3) 0.51720(14) 0.16565(11) 0.0266(5) Uani 1 1 d .
H21 H 0.5451 0.5814 0.1672 0.032 Uiso 1 1 calc R
C221 C 0.2556(3) 0.56230(15) 0.24248(12) 0.0330(5) Uani 1 1 d .
H22D H 0.2907 0.5280 0.2859 0.049 Uiso 1 1 calc R
H22E H 0.1342 0.5841 0.2473 0.049 Uiso 1 1 calc R
H22F H 0.3342 0.6151 0.2365 0.049 Uiso 1 1 calc R
C6 C 0.0546(3) 0.28645(17) 0.31145(12) 0.0363(5) Uani 1 1 d .
H6 H 0.0398 0.2380 0.2775 0.044 Uiso 1 1 calc R
C212 C 0.6803(3) 0.50403(16) 0.09355(13) 0.0365(5) Uani 1 1 d .
H21A H 0.7364 0.4434 0.0923 0.055 Uiso 1 1 calc R
H21B H 0.7698 0.5518 0.0873 0.055 Uiso 1 1 calc R
H21C H 0.5920 0.5084 0.0545 0.055 Uiso 1 1 calc R
C3 C 0.0935(4) 0.42711(18) 0.41064(13) 0.0443(6) Uani 1 1 d .
H3 H 0.1074 0.4755 0.4447 0.053 Uiso 1 1 calc R
C5 C -0.0910(3) 0.3234(2) 0.34534(16) 0.0514(7) Uani 1 1 d .
H5 H -0.2051 0.3001 0.3343 0.062 Uiso 1 1 calc R
C211 C 0.7233(3) 0.50614(18) 0.22769(14) 0.0423(6) Uani 1 1 d .
H21D H 0.6619 0.5112 0.2736 0.063 Uiso 1 1 calc R
H21E H 0.8131 0.5543 0.2249 0.063 Uiso 1 1 calc R
H21F H 0.7797 0.4457 0.2246 0.063 Uiso 1 1 calc R
C4 C -0.0716(4) 0.3935(2) 0.39475(15) 0.0527(8) Uani 1 1 d .
H4 H -0.1718 0.4185 0.4177 0.063 Uiso 1 1 calc R
C312 C 0.5085(3) 0.26491(17) -0.00289(12) 0.0355(5) Uani 1 1 d .
H31A H 0.4427 0.3190 -0.0196 0.053 Uiso 1 1 calc R
H31B H 0.5428 0.2278 -0.0445 0.053 Uiso 1 1 calc R
H31C H 0.6144 0.2847 0.0238 0.053 Uiso 1 1 calc R
C311 C 0.4903(3) 0.12332(15) 0.07485(13) 0.0382(6) Uani 1 1 d .
H31D H 0.5954 0.1427 0.1023 0.057 Uiso 1 1 calc R
H31E H 0.5254 0.0846 0.0343 0.057 Uiso 1 1 calc R
H31F H 0.4127 0.0883 0.1064 0.057 Uiso 1 1 calc R

loop_
_atom_site_aniso_label
_atom_site_aniso_U_11
_atom_site_aniso_U_22
_atom_site_aniso_U_33
_atom_site_aniso_U_23
_atom_site_aniso_U_13
_atom_site_aniso_U_12
Cr1 0.01935(18) 0.01812(18) 0.02186(18) -0.00137(13) 0.00011(12) -0.00005(13)
S1 0.0329(3) 0.0297(3) 0.0256(3) 0.0052(2) 0.0021(2) 0.0081(2)
N2 0.0205(8) 0.0195(8) 0.0213(8) -0.0015(7) 0.0022(7) -0.0010(7)
N3 0.0198(8) 0.0191(8) 0.0228(9) 0.0003(7) 0.0012(7) -0.0012(7)
N1 0.0235(9) 0.0244(9) 0.0289(9) -0.0038(7) 0.0003(7) 0.0019(7)
C322 0.0278(12) 0.0361(13) 0.0436(14) 0.0038(11) -0.0077(10) 0.0033(10)
C22 0.0193(10) 0.0219(10) 0.0321(11) 0.0002(9) 0.0044(8) 0.0012(8)
C321 0.0285(12) 0.0299(12) 0.0416(13) -0.0024(10) 0.0053(10) -0.0074(9)
C32 0.0209(10) 0.0261(11) 0.0300(11) -0.0028(9) 0.0007(8) -0.0013(8)
C31 0.0277(11) 0.0261(11) 0.0242(11) -0.0050(9) 0.0016(8) -0.0014(9)
C1 0.0293(11) 0.0260(11) 0.0213(10) 0.0066(8) 0.0023(8) 0.0030(9)
C2 0.0381(13) 0.0283(12) 0.0264(11) 0.0029(9) -0.0010(9) 0.0020(10)
C222 0.0310(12) 0.0371(13) 0.0371(13) 0.0015(10) -0.0030(10) 0.0074(10)
C21 0.0233(11) 0.0224(11) 0.0340(12) -0.0001(9) 0.0010(9) -0.0035(8)
C221 0.0364(13) 0.0279(12) 0.0350(13) -0.0034(10) 0.0097(10) 0.0040(10)
C6 0.0351(13) 0.0397(14) 0.0340(13) 0.0034(10) -0.0004(10) -0.0037(11)
C212 0.0297(12) 0.0365(13) 0.0436(14) 0.0045(11) 0.0114(10) -0.0059(10)
C3 0.0637(18) 0.0385(14) 0.0310(13) 0.0022(11) 0.0082(12) 0.0186(13)
C5 0.0284(13) 0.069(2) 0.0563(17) 0.0222(15) 0.0030(12) 0.0007(13)
C211 0.0346(13) 0.0448(15) 0.0472(15) -0.0068(12) -0.0092(11) -0.0111(11)
C4 0.0477(17) 0.0668(19) 0.0442(16) 0.0183(14) 0.0171(13) 0.0288(15)
C312 0.0381(13) 0.0408(13) 0.0280(12) -0.0046(10) 0.0088(10) -0.0043(11)
C311 0.0465(15) 0.0281(12) 0.0401(14) -0.0061(10) 0.0028(11) 0.0086(11)

loop_
_atom_type_symbol
_atom_type_description
_atom_type_scat_dispersion_real
_atom_type_scat_dispersion_imag
_atom_type_scat_source
C C 0.0033 0.0016 'International Tables Vol C Tables 4.2.6.8 and 6.1.1.4'
H H 0.0000 0.0000 'International Tables Vol C Tables 4.2.6.8 and 6.1.1.4'
N N 0.0061 0.0033 'International Tables Vol C Tables 4.2.6.8 and 6.1.1.4'
S S 0.1246 0.1234 'International Tables Vol C Tables 4.2.6.8 and 6.1.1.4'
Cr Cr 0.3209 0.6236 'International Tables Vol C Tables 4.2.6.8 and 6.1.1.4'

loop_
_geom_angle_atom_site_label_1
_geom_angle_atom_site_label_2
_geom_angle_atom_site_label_3
_geom_angle
N1 Cr1 N2 105.34(8)
N1 Cr1 N3 104.02(8)
N2 Cr1 N3 119.23(7)
N1 Cr1 S1 98.74(7)
N2 Cr1 S1 112.40(5)
N3 Cr1 S1 114.04(5)
C1 S1 Cr1 108.40(7)
C22 N2 C21 114.02(15)
C22 N2 Cr1 118.06(12)
C21 N2 Cr1 127.84(13)
C32 N3 C31 114.51(15)
C32 N3 Cr1 116.36(12)
C31 N3 Cr1 129.10(13)
N2 C22 C221 111.42(16)
N2 C22 C222 112.59(16)
C221 C22 C222 110.63(18)
N3 C32 C322 112.82(17)
N3 C32 C321 111.08(17)
C322 C32 C321 111.17(17)
N3 C31 C311 111.34(17)
N3 C31 C312 110.98(17)
C311 C31 C312 111.63(19)
C6 C1 C2 118.7(2)
C6 C1 S1 121.74(17)
C2 C1 S1 119.49(17)
C3 C2 C1 120.7(2)
N2 C21 C212 111.35(17)
N2 C21 C211 110.89(17)
C212 C21 C211 110.98(18)
C1 C6 C5 120.0(2)
C4 C3 C2 120.4(2)
C4 C5 C6 120.7(2)
C3 C4 C5 119.5(2)

loop_
_geom_bond_atom_site_label_1
_geom_bond_atom_site_label_2
_geom_bond_distance
Cr1 N1 1.5446(17)
Cr1 N2 1.8201(16)
Cr1 N3 1.8244(16)
Cr1 S1 2.2811(6)
S1 C1 1.780(2)
N2 C22 1.481(2)
N2 C21 1.487(2)
N3 C32 1.481(2)
N3 C31 1.483(2)
C322 C32 1.529(3)
C22 C221 1.526(3)
C22 C222 1.527(3)
C321 C32 1.530(3)
C31 C311 1.521(3)
C31 C312 1.524(3)
C1 C6 1.389(3)
C1 C2 1.391(3)
C2 C3 1.382(3)
C21 C212 1.518(3)
C21 C211 1.518(3)
C6 C5 1.389(3)
C3 C4 1.373(4)
C5 C4 1.377(4)

loop_
_geom_torsion_atom_site_label_1
_geom_torsion_atom_site_label_2
_geom_torsion_atom_site_label_3
_geom_torsion_atom_site_label_4
_geom_torsion
N1 Cr1 S1 C1 163.53(10)
N2 Cr1 S1 C1 52.87(9)
N3 Cr1 S1 C1 -86.78(9)
N1 Cr1 N2 C22 174.29(14)
N3 Cr1 N2 C22 58.10(15)
S1 Cr1 N2 C22 -79.24(13)
N1 Cr1 N2 C21 -2.25(18)
N3 Cr1 N2 C21 -118.43(15)
S1 Cr1 N2 C21 104.22(15)
N1 Cr1 N3 C32 175.66(14)
N2 Cr1 N3 C32 -67.45(15)
S1 Cr1 N3 C32 69.24(14)
N1 Cr1 N3 C31 -6.26(18)
N2 Cr1 N3 C31 110.62(16)
S1 Cr1 N3 C31 -112.69(15)
C21 N2 C22 C221 -63.0(2)
Cr1 N2 C22 C221 119.95(16)
C21 N2 C22 C222 61.9(2)
Cr1 N2 C22 C222 -115.09(16)
C31 N3 C32 C322 -61.9(2)
Cr1 N3 C32 C322 116.43(17)
C31 N3 C32 C321 63.7(2)
Cr1 N3 C32 C321 -117.96(16)
C32 N3 C31 C311 -116.25(19)
Cr1 N3 C31 C311 65.6(2)
C32 N3 C31 C312 118.74(19)
Cr1 N3 C31 C312 -59.4(2)
Cr1 S1 C1 C6 81.23(18)
Cr1 S1 C1 C2 -102.73(16)
C6 C1 C2 C3 -0.3(3)
S1 C1 C2 C3 -176.48(17)
C22 N2 C21 C212 -114.20(19)
Cr1 N2 C21 C212 62.5(2)
C22 N2 C21 C211 121.70(19)
Cr1 N2 C21 C211 -61.6(2)
C2 C1 C6 C5 0.2(3)
S1 C1 C6 C5 176.32(18)
C1 C2 C3 C4 0.2(3)
C1 C6 C5 C4 -0.1(4)
C2 C3 C4 C5 -0.1(4)
C6 C5 C4 C3 0.0(4)

loop_
_cod_related_entry_id
_cod_related_entry_database
_cod_related_entry_code
1 ChemSpider 30661216
